data_2214244
loop_
_publ_author_name
'Robinson, Tony V.'
'Taylor, Dennis K.'
'Tiekink, Edward R. T.'

_publ_section_title (+)-(1<i>R</i>,2<i>S</i>,3<i>S</i>,4<i>S</i>)-2-Chloro-3-(phenylselanyl)cyclohexane-1,4-diol
_journal_coeditor_code HG2241
_journal_issue 7
_journal_name_full 'Acta Crystallographica Section E'
_journal_page_first o3350
_journal_page_last o3350
_journal_paper_doi 10.1107/S1600536807030851
_journal_volume 63
_journal_year 2007
_chemical_formula_iupac 'C12 H15 Cl O2 Se'
_chemical_formula_moiety 'C12 H15 Cl O2 Se'
_chemical_formula_sum 'C12 H15 Cl O2 Se'
_chemical_formula_weight 305.65
_chemical_name_systematic
;
(+)-(1R,2S,3S,4S)-2-Chloro-3-(phenylselanyl)cyclohexane-1,4-diol
;
_space_group_IT_number 14
_symmetry_cell_setting monoclinic
_symmetry_space_group_name_Hall '-P 2ybc'
_symmetry_space_group_name_H-M 'P 1 21/c 1'
_atom_sites_solution_hydrogens geom
_atom_sites_solution_primary direct
_atom_sites_solution_secondary difmap
_audit_creation_method SHELXL-97
_cell_angle_alpha 90
_cell_angle_beta 95.4430(10)
_cell_angle_gamma 90
_cell_formula_units_Z 4
_cell_length_a 13.5529(10)
_cell_length_b 7.0627(5)
_cell_length_c 12.9203(9)
_cell_measurement_reflns_used 2654
_cell_measurement_temperature 223(2)
_cell_measurement_theta_max 29.0
_cell_measurement_theta_min 2.3
_cell_volume 1231.16(15)
_computing_cell_refinement 'SAINT (Bruker, 2000)'
_computing_data_collection 'SMART (Bruker, 2000)'
_computing_data_reduction SAINT
_computing_molecular_graphics 'ORTEPII (Johnson, 1976) and DIAMOND (Brandenburg, 2006)'
_computing_publication_material SHELXL97
_computing_structure_refinement 'SHELXL97 (Sheldrick, 1997)'
_computing_structure_solution 'SIR92 (Altomare <i>et al.</i>,  1994)'
_diffrn_ambient_temperature 223(2)
_diffrn_measured_fraction_theta_full 1.000
_diffrn_measured_fraction_theta_max 1.000
_diffrn_measurement_device_type 'Bruker SMART CCD'
_diffrn_measurement_method \w
_diffrn_radiation_monochromator graphite
_diffrn_radiation_source 'fine-focus sealed tube'
_diffrn_radiation_type MoK\a
_diffrn_radiation_wavelength 0.71069
_diffrn_reflns_av_R_equivalents 0.025
_diffrn_reflns_av_sigmaI/netI 0.029
_diffrn_reflns_limit_h_max 17
_diffrn_reflns_limit_h_min -17
_diffrn_reflns_limit_k_max 7
_diffrn_reflns_limit_k_min -9
_diffrn_reflns_limit_l_max 16
_diffrn_reflns_limit_l_min -14
_diffrn_reflns_number 8348
_diffrn_reflns_theta_full 27.5
_diffrn_reflns_theta_max 27.5
_diffrn_reflns_theta_min 1.5
_diffrn_standards_decay_% 0
_diffrn_standards_number 0
_exptl_absorpt_coefficient_mu 3.249
_exptl_absorpt_correction_T_max 1
_exptl_absorpt_correction_T_min 0.857
_exptl_absorpt_correction_type multi-scan
_exptl_absorpt_process_details '(SADABS; Bruker, 2000)'
_exptl_crystal_colour colourless
_exptl_crystal_density_diffrn 1.649
_exptl_crystal_density_method 'not measured'
_exptl_crystal_description block
_exptl_crystal_F_000 616
_exptl_crystal_size_max 0.47
_exptl_crystal_size_mid 0.18
_exptl_crystal_size_min 0.16
_refine_diff_density_max 0.61
_refine_diff_density_min -0.31
_refine_ls_extinction_method none
_refine_ls_goodness_of_fit_ref 1.07
_refine_ls_hydrogen_treatment constr
_refine_ls_matrix_type full
_refine_ls_number_parameters 147
_refine_ls_number_reflns 2832
_refine_ls_number_restraints 0
_refine_ls_restrained_S_all 1.07
_refine_ls_R_factor_all 0.033
_refine_ls_R_factor_gt 0.029
_refine_ls_shift/su_max 0.000
_refine_ls_shift/su_mean 0.000
_refine_ls_structure_factor_coef Fsqd
_refine_ls_weighting_details 'calc w=1/[\s^2^(Fo^2^)+(0.0442P)^2^+0.3384P] where P=(Fo^2^+2Fc^2^)/3'
_refine_ls_weighting_scheme calc
_refine_ls_wR_factor_gt 0.075
_refine_ls_wR_factor_ref 0.077
_reflns_number_gt 2524
_reflns_number_total 2832
_reflns_threshold_expression I>2\s(I)
_cod_data_source_file hg2241.cif
_cod_data_source_block I
_cod_original_sg_symbol_H-M 'P 21/c'
_cod_database_code 2214244
_cod_database_fobs_code 2214244

loop_
_symmetry_equiv_pos_as_xyz
'x, y, z'
'-x, y+1/2, -z+1/2'
'-x, -y, -z'
'x, -y-1/2, z-1/2'

loop_
_atom_site_type_symbol
_atom_site_label
_atom_site_fract_x
_atom_site_fract_y
_atom_site_fract_z
_atom_site_U_iso_or_equiv
_atom_site_adp_type
_atom_site_calc_flag
_atom_site_refinement_flags
_atom_site_occupancy
Se Se3 0.223073(15) 0.05198(3) 0.126906(17) 0.02977(9) Uani d . 1
Cl Cl2 0.26790(4) 0.52886(7) 0.17758(4) 0.03242(13) Uani d . 1
O O1 0.44699(11) 0.57891(19) 0.33447(12) 0.0285(3) Uani d . 1
H H1 0.4960 0.5419 0.3061 0.043 Uiso calc R 1
O O4 0.40103(11) -0.05964(19) 0.26849(13) 0.0302(3) Uani d . 1
H H4 0.4139 -0.1691 0.2890 0.045 Uiso calc R 1
C C1 0.38350(15) 0.4218(3) 0.34966(16) 0.0247(4) Uani d . 1
H H1A 0.3289 0.4669 0.3891 0.030 Uiso calc R 1
C C2 0.33780(14) 0.3428(3) 0.24551(15) 0.0220(4) Uani d . 1
H H2 0.3920 0.3041 0.2038 0.026 Uiso calc R 1
C C3 0.27180(14) 0.1719(3) 0.25939(15) 0.0232(4) Uani d . 1
H H3 0.2138 0.2144 0.2944 0.028 Uiso calc R 1
C C4 0.32598(15) 0.0194(3) 0.32663(17) 0.0264(4) Uani d . 1
H H4A 0.2783 -0.0814 0.3407 0.032 Uiso calc R 1
C C5 0.37069(17) 0.1005(3) 0.42939(17) 0.0314(4) Uani d . 1
H H5A 0.4083 0.0014 0.4689 0.038 Uiso calc R 1
H H5B 0.3173 0.1422 0.4702 0.038 Uiso calc R 1
C C6 0.43905(16) 0.2672(3) 0.41313(16) 0.0296(4) Uani d . 1
H H6A 0.4651 0.3184 0.4808 0.035 Uiso calc R 1
H H6B 0.4952 0.2238 0.3769 0.035 Uiso calc R 1
C C31 0.09343(14) 0.1616(3) 0.10249(16) 0.0270(4) Uani d . 1
C C32 0.06268(16) 0.2203(3) 0.00253(17) 0.0319(5) Uani d . 1
H H32 0.1073 0.2192 -0.0489 0.038 Uiso calc R 1
C C33 -0.03398(17) 0.2810(3) -0.02180(18) 0.0372(5) Uani d . 1
H H33 -0.0550 0.3189 -0.0901 0.045 Uiso calc R 1
C C34 -0.09930(17) 0.2861(3) 0.05327(19) 0.0374(5) Uani d . 1
H H34 -0.1647 0.3281 0.0366 0.045 Uiso calc R 1
C C35 -0.06820(17) 0.2291(4) 0.15351(19) 0.0412(6) Uani d . 1
H H35 -0.1124 0.2341 0.2053 0.049 Uiso calc R 1
C C36 0.02774(17) 0.1648(4) 0.17807(18) 0.0371(5) Uani d . 1
H H36 0.0481 0.1234 0.2459 0.045 Uiso calc R 1

loop_
_atom_site_aniso_label
_atom_site_aniso_U_11
_atom_site_aniso_U_22
_atom_site_aniso_U_33
_atom_site_aniso_U_12
_atom_site_aniso_U_13
_atom_site_aniso_U_23
Se3 0.02667(13) 0.02833(14) 0.03375(14) 0.00167(8) -0.00011(9) -0.00736(8)
Cl2 0.0381(3) 0.0241(3) 0.0338(3) 0.0085(2) -0.0032(2) 0.0045(2)
O1 0.0286(7) 0.0197(7) 0.0374(8) -0.0010(6) 0.0037(6) -0.0028(6)
O4 0.0291(8) 0.0170(7) 0.0455(9) 0.0032(5) 0.0093(7) 0.0031(6)
C1 0.0271(10) 0.0206(9) 0.0263(10) 0.0002(7) 0.0022(8) 0.0000(7)
C2 0.0227(9) 0.0176(9) 0.0256(9) 0.0036(7) 0.0020(7) 0.0014(7)
C3 0.0213(8) 0.0217(9) 0.0265(9) 0.0001(7) 0.0024(7) -0.0015(7)
C4 0.0245(9) 0.0214(9) 0.0338(11) -0.0019(8) 0.0056(8) 0.0041(8)
C5 0.0364(11) 0.0289(10) 0.0284(11) 0.0004(9) 0.0008(9) 0.0084(9)
C6 0.0336(11) 0.0267(10) 0.0267(10) -0.0010(8) -0.0061(8) 0.0018(8)
C31 0.0237(9) 0.0242(10) 0.0326(10) -0.0014(8) -0.0005(8) -0.0034(8)
C32 0.0332(11) 0.0314(11) 0.0311(11) -0.0013(9) 0.0025(9) 0.0006(9)
C33 0.0372(12) 0.0383(12) 0.0343(12) -0.0014(10) -0.0068(10) 0.0013(10)
C34 0.0286(10) 0.0386(13) 0.0436(13) 0.0046(9) -0.0041(9) -0.0071(10)
C35 0.0312(11) 0.0530(15) 0.0401(13) 0.0021(11) 0.0066(10) -0.0037(11)
C36 0.0332(11) 0.0472(14) 0.0305(11) 0.0009(10) 0.0004(9) 0.0007(10)

loop_
_atom_type_symbol
_atom_type_description
_atom_type_scat_dispersion_real
_atom_type_scat_dispersion_imag
_atom_type_scat_source
C C 0.0033 0.0016 'International Tables Vol C Tables 4.2.6.8 and 6.1.1.4'
H H 0.0000 0.0000 'International Tables Vol C Tables 4.2.6.8 and 6.1.1.4'
Cl Cl 0.1484 0.1585 'International Tables Vol C Tables 4.2.6.8 and 6.1.1.4'
O O 0.0106 0.0060 'International Tables Vol C Tables 4.2.6.8 and 6.1.1.4'
Se Se -0.0929 2.2259 'International Tables Vol C Tables 4.2.6.8 and 6.1.1.4'

loop_
_geom_angle_atom_site_label_1
_geom_angle_atom_site_label_2
_geom_angle_atom_site_label_3
_geom_angle
C3 Se3 C31 101.31(8)
C1 O1 H1 109.5
C4 O4 H4 109.5
O1 C1 C6 110.96(16)
O1 C1 C2 111.13(16)
C6 C1 C2 110.52(16)
O1 C1 H1A 108.0
C6 C1 H1A 108.0
C2 C1 H1A 108.0
C3 C2 C1 112.21(16)
C3 C2 Cl2 110.39(13)
C1 C2 Cl2 108.25(13)
C3 C2 H2 108.6
C1 C2 H2 108.6
Cl2 C2 H2 108.6
C2 C3 C4 111.71(15)
C2 C3 Se3 113.03(13)
C4 C3 Se3 107.17(13)
C2 C3 H3 108.3
C4 C3 H3 108.3
Se3 C3 H3 108.3
O4 C4 C5 111.15(17)
O4 C4 C3 107.65(16)
C5 C4 C3 111.23(17)
O4 C4 H4A 108.9
C5 C4 H4A 108.9
C3 C4 H4A 108.9
C4 C5 C6 111.59(17)
C4 C5 H5A 109.3
C6 C5 H5A 109.3
C4 C5 H5B 109.3
C6 C5 H5B 109.3
H5A C5 H5B 108.0
C1 C6 C5 110.63(17)
C1 C6 H6A 109.5
C5 C6 H6A 109.5
C1 C6 H6B 109.5
C5 C6 H6B 109.5
H6A C6 H6B 108.1
C32 C31 C36 119.85(19)
C32 C31 Se3 117.70(16)
C36 C31 Se3 122.11(16)
C31 C32 C33 119.9(2)
C31 C32 H32 120.0
C33 C32 H32 120.0
C34 C33 C32 120.4(2)
C34 C33 H33 119.8
C32 C33 H33 119.8
C33 C34 C35 119.6(2)
C33 C34 H34 120.2
C35 C34 H34 120.2
C36 C35 C34 120.4(2)
C36 C35 H35 119.8
C34 C35 H35 119.8
C35 C36 C31 119.8(2)
C35 C36 H36 120.1
C31 C36 H36 120.1

loop_
_geom_bond_atom_site_label_1
_geom_bond_atom_site_label_2
_geom_bond_distance
Se3 C3 1.9669(19)
Se3 C31 1.919(2)
C2 Cl2 1.7990(19)
C1 O1 1.429(2)
O1 H1 0.8300
C4 O4 1.434(3)
O4 H4 0.8300
C1 C6 1.521(3)
C1 C2 1.532(3)
C1 H1A 0.9900
C2 C3 1.523(3)
C2 H2 0.9900
C3 C4 1.527(3)
C3 H3 0.9900
C4 C5 1.518(3)
C4 H4A 0.9900
C5 C6 1.525(3)
C5 H5A 0.9800
C5 H5B 0.9800
C6 H6A 0.9800
C6 H6B 0.9800
C31 C32 1.383(3)
C31 C36 1.383(3)
C32 C33 1.386(3)
C32 H32 0.9400
C33 C34 1.374(3)
C33 H33 0.9400
C34 C35 1.383(3)
C34 H34 0.9400
C35 C36 1.386(3)
C35 H35 0.9400
C36 H36 0.9400

loop_
_geom_hbond_atom_site_label_D
_geom_hbond_atom_site_label_H
_geom_hbond_atom_site_label_A
_geom_hbond_site_symmetry_A
_geom_hbond_distance_DH
_geom_hbond_distance_HA
_geom_hbond_distance_DA
_geom_hbond_angle_DHA
_geom_hbond_publ_flag
O1 H1 O4 2_655 0.83 1.91 2.737(2) 174 y
O4 H4 O1 1_545 0.83 1.91 2.744(2) 178 y
